data_7010955
loop_
_publ_author_name
'Fang Qi'
'Thomas C. W. Mak'
'Zhou Zhong-Yuan'
'Yang Qing-Chuan'
'Liu Zhi'
'Yu Wen-Tao'
'Zhu Dao-Ben'
'Jiang Min-Hua'

_publ_section_title
;
 Syntheses and crystal structures of the molecular conductors
 Z[Pd(dmit)2]2{Z = (Me3NEt)+, (MeNEt3)+, (NEt4)+} and their precursors
 Z2[Pd(dmit)2]
;
_journal_issue 7
_journal_name_full 'J. Chem. Soc., Dalton Trans.'
_journal_page_first 1377
_journal_page_last 1385
_journal_paper_doi 10.1039/b105854c
_journal_year 2002
_chemical_formula_sum 'C20 H20 N Pd2 S20'
_chemical_formula_weight 1128.37
_chemical_name_common (NEt4)[Pd(dmit)2]2
_space_group_IT_number 2
_symmetry_cell_setting triclinic
_symmetry_space_group_name_Hall '-P 1'
_symmetry_space_group_name_H-M 'P -1'
_atom_sites_solution_hydrogens geom
_atom_sites_solution_primary direct
_atom_sites_solution_secondary difmap
_audit_creation_method SHELXL-97
_cell_angle_alpha 83.947(4)
_cell_angle_beta 83.301(4)
_cell_angle_gamma 72.741(4)
_cell_formula_units_Z 1
_cell_length_a 6.297(1)
_cell_length_b 7.875(1)
_cell_length_c 18.885(3)
_cell_measurement_temperature 294(2)
_cell_volume 885.7(2)
_computing_cell_refinement 'Bruker SMART'
_computing_data_collection 'Bruker SMART'
_computing_data_reduction 'Bruker SHELXTL'
_computing_molecular_graphics 'Siemens SHELXTL'
_computing_publication_material 'Siemens SHELXTL'
_computing_structure_refinement 'SHELXL-97 (Sheldrick, 1997)'
_computing_structure_solution 'SHELXS-97 (Sheldrick, 1990)'
_diffrn_ambient_temperature 294(2)
_diffrn_measured_fraction_theta_full 0.978
_diffrn_measured_fraction_theta_max 0.978
_diffrn_measurement_device_type 'CCD area detector'
_diffrn_measurement_method 'phi and omega scans'
_diffrn_radiation_monochromator graphite
_diffrn_radiation_source 'fine-focus sealed tube'
_diffrn_radiation_type MoK\a
_diffrn_radiation_wavelength 0.71073
_diffrn_reflns_av_R_equivalents 0.0000
_diffrn_reflns_av_sigmaI/netI 0.0873
_diffrn_reflns_limit_h_max 8
_diffrn_reflns_limit_h_min -8
_diffrn_reflns_limit_k_max 10
_diffrn_reflns_limit_k_min -10
_diffrn_reflns_limit_l_max 25
_diffrn_reflns_limit_l_min 0
_diffrn_reflns_number 4364
_diffrn_reflns_theta_full 28.38
_diffrn_reflns_theta_max 28.38
_diffrn_reflns_theta_min 2.18
_exptl_absorpt_coefficient_mu 2.215
_exptl_absorpt_correction_T_max 1.0000
_exptl_absorpt_correction_T_min 0.3959
_exptl_absorpt_correction_type abscor
_exptl_crystal_colour red
_exptl_crystal_density_diffrn 2.115
_exptl_crystal_density_method 'not measured'
_exptl_crystal_description plate
_exptl_crystal_F_000 559
_exptl_crystal_size_max 0.27
_exptl_crystal_size_mid 0.11
_exptl_crystal_size_min 0.03
_refine_diff_density_max 1.368
_refine_diff_density_min -1.521
_refine_diff_density_rms 0.221
_refine_ls_extinction_method none
_refine_ls_goodness_of_fit_ref 1.032
_refine_ls_hydrogen_treatment constr
_refine_ls_matrix_type full
_refine_ls_number_parameters 214
_refine_ls_number_reflns 4364
_refine_ls_number_restraints 8
_refine_ls_restrained_S_all 1.036
_refine_ls_R_factor_all 0.1239
_refine_ls_R_factor_gt 0.0779
_refine_ls_shift/su_max 0.009
_refine_ls_shift/su_mean 0.001
_refine_ls_structure_factor_coef Fsqd
_refine_ls_weighting_details 'calc w=1/[\s^2^(Fo^2^)+(0.1219P)^2^+0.8260P] where P=(Fo^2^+2Fc^2^)/3'
_refine_ls_weighting_scheme calc
_refine_ls_wR_factor_gt 0.1844
_refine_ls_wR_factor_ref 0.2144
_reflns_number_gt 2865
_reflns_number_total 4364
_reflns_threshold_expression >2sigma(I)
_cod_data_source_file b105854c.txt
_cod_data_source_block e4pd2
_cod_original_cell_volume 885.8(3)
_cod_original_sg_symbol_H-M P-1
_cod_database_code 7010955

loop_
_symmetry_equiv_pos_as_xyz
'x, y, z'
'-x, -y, -z'

loop_
_atom_site_label
_atom_site_type_symbol
_atom_site_fract_x
_atom_site_fract_y
_atom_site_fract_z
_atom_site_U_iso_or_equiv
_atom_site_adp_type
_atom_site_occupancy
_atom_site_symmetry_multiplicity
_atom_site_calc_flag
_atom_site_refinement_flags
_atom_site_disorder_assembly
_atom_site_disorder_group
Pd1 Pd 0.51275(4) -0.18986(3) 0.536828(13) 0.02833(6) Uani 1 1 d . . .
S1 S 0.22781(13) -0.19009(13) 0.47054(5) 0.0343(2) Uani 1 1 d . . .
S2 S 0.76930(14) -0.34651(13) 0.45321(5) 0.0372(2) Uani 1 1 d . . .
S3 S 0.23918(16) -0.33916(13) 0.32990(5) 0.0422(3) Uani 1 1 d . . .
S4 S 0.71981(17) -0.48370(13) 0.31796(5) 0.0420(3) Uani 1 1 d . . .
S5 S 0.4681(2) -0.53336(16) 0.20274(6) 0.0628(4) Uani 1 1 d . . .
S6 S 0.26101(13) -0.05416(12) 0.62714(4) 0.0318(2) Uani 1 1 d . . .
S7 S 0.80409(14) -0.20920(12) 0.60298(5) 0.0349(2) Uani 1 1 d . . .
S8 S 0.33281(16) 0.03162(13) 0.77108(5) 0.0419(3) Uani 1 1 d . . .
S9 S 0.81102(15) -0.11083(13) 0.75140(5) 0.0402(3) Uani 1 1 d . . .
S10 S 0.6053(2) 0.03941(19) 0.88897(6) 0.0663(4) Uani 1 1 d . . .
N1 N 0.0000 0.5000 1.0000 0.0478(15) Uani 1 2 d SD . .
C1 C 0.3736(5) -0.3017(4) 0.39926(16) 0.0307(8) Uani 1 1 d . . .
C2 C 0.6021(6) -0.3686(4) 0.39396(17) 0.0307(9) Uani 1 1 d . . .
C3 C 0.4771(6) -0.4546(4) 0.27909(18) 0.0369(10) Uani 1 1 d . . .
C4 C 0.4386(6) -0.0556(4) 0.68910(17) 0.0332(9) Uani 1 1 d . . .
C5 C 0.6674(5) -0.1242(4) 0.67957(18) 0.0312(9) Uani 1 1 d . . .
C6 C 0.5870(7) -0.0109(5) 0.8077(2) 0.0427(11) Uani 1 1 d . . .
C7 C 0.1549(9) 0.3812(10) 0.9513(2) 0.055(3) Uani 0.50 1 d PD A 1
H7A H 0.1952 0.2613 0.9741 0.066 Uiso 0.50 1 calc PR A 1
H7B H 0.2900 0.4181 0.9411 0.066 Uiso 0.50 1 calc PR A 1
C8 C 0.0557(8) 0.3800(6) 0.88014(18) 0.088(2) Uani 0.50 1 d PD A 1
H8A H 0.1623 0.2977 0.8501 0.132 Uiso 0.50 1 calc PR A 1
H8B H 0.0217 0.4974 0.8563 0.132 Uiso 0.50 1 calc PR A 1
H8C H -0.0783 0.3439 0.8899 0.132 Uiso 0.50 1 calc PR A 1
C7' C -0.1007(11) 0.5180(8) 0.9271(3) 0.054(3) Uani 0.50 1 d PD . 2
H7'A H -0.2469 0.4984 0.9346 0.065 Uiso 0.50 1 calc PR . 2
H7'B H -0.1168 0.6367 0.9042 0.065 Uiso 0.50 1 calc PR . 2
C8' C 0.0557(8) 0.3800(6) 0.88014(18) 0.088(2) Uani 0.50 1 d P B 2
H8'A H -0.0051 0.3874 0.8352 0.132 Uiso 0.50 1 calc PR B 2
H8'B H 0.0725 0.2630 0.9035 0.132 Uiso 0.50 1 calc PR B 2
H8'C H 0.1988 0.4021 0.8720 0.132 Uiso 0.50 1 calc PR B 2
C9 C -0.0450(6) 0.6952(6) 0.9732(4) 0.050(3) Uani 0.50 1 d PD A 1
H9A H -0.1408 0.7693 1.0090 0.060 Uiso 0.50 1 calc PR A 1
H9B H -0.1218 0.7171 0.9301 0.060 Uiso 0.50 1 calc PR A 1
C10 C 0.1744(6) 0.7450(4) 0.9575(4) 0.099(2) Uani 0.50 1 d PD A 1
H10A H 0.1428 0.8690 0.9413 0.148 Uiso 0.50 1 calc PR A 1
H10B H 0.2673 0.6741 0.9211 0.148 Uiso 0.50 1 calc PR A 1
H10C H 0.2502 0.7233 1.0002 0.148 Uiso 0.50 1 calc PR A 1
C9' C 0.2158(9) 0.5450(5) 0.9797(4) 0.044(2) Uani 0.50 1 d PD . 2
H9'A H 0.2978 0.4762 0.9404 0.053 Uiso 0.50 1 calc PR . 2
H9'B H 0.3061 0.5128 1.0200 0.053 Uiso 0.50 1 calc PR . 2
C10' C 0.1744(6) 0.7450(4) 0.9575(4) 0.099(2) Uani 0.50 1 d P C 2
H10D H 0.3148 0.7698 0.9445 0.148 Uiso 0.50 1 calc PR C 2
H10E H 0.0964 0.8132 0.9968 0.148 Uiso 0.50 1 calc PR C 2
H10F H 0.0861 0.7769 0.9174 0.148 Uiso 0.50 1 calc PR C 2

loop_
_atom_site_aniso_label
_atom_site_aniso_U_11
_atom_site_aniso_U_22
_atom_site_aniso_U_33
_atom_site_aniso_U_23
_atom_site_aniso_U_13
_atom_site_aniso_U_12
Pd1 0.02795(10) 0.03443(11) 0.02433(10) -0.00576(9) -0.00301(9) -0.01011(9)
S1 0.0279(3) 0.0471(4) 0.0296(4) -0.0085(4) 0.0003(3) -0.0121(3)
S2 0.0297(4) 0.0484(5) 0.0326(4) -0.0115(4) -0.0042(3) -0.0066(3)
S3 0.0446(4) 0.0509(5) 0.0376(4) -0.0110(4) -0.0086(4) -0.0193(4)
S4 0.0470(5) 0.0416(5) 0.0351(4) -0.0098(4) -0.0008(4) -0.0081(4)
S5 0.1004(7) 0.0634(6) 0.0364(5) -0.0173(4) -0.0044(5) -0.0374(5)
S6 0.0284(3) 0.0401(4) 0.0288(4) -0.0067(3) -0.0026(3) -0.0112(3)
S7 0.0303(4) 0.0436(4) 0.0309(4) -0.0067(4) -0.0040(3) -0.0088(3)
S8 0.0451(5) 0.0478(5) 0.0315(4) -0.0140(4) -0.0041(4) -0.0071(4)
S9 0.0429(4) 0.0491(5) 0.0324(4) -0.0047(4) -0.0113(3) -0.0157(4)
S10 0.0785(7) 0.0816(8) 0.0394(5) -0.0206(5) -0.0215(5) -0.0124(6)
N1 0.036(2) 0.045(3) 0.056(3) 0.005(2) -0.009(2) -0.001(2)
C1 0.0358(14) 0.0434(16) 0.0204(13) -0.0080(13) -0.0050(12) -0.0200(12)
C2 0.0423(16) 0.0263(14) 0.0221(14) -0.0019(13) -0.0019(13) -0.0079(13)
C3 0.0559(18) 0.0303(15) 0.0294(16) 0.0014(14) -0.0073(15) -0.0197(13)
C4 0.0473(16) 0.0326(15) 0.0250(14) 0.0016(13) -0.0090(13) -0.0186(12)
C5 0.0314(14) 0.0331(16) 0.0290(15) 0.0032(14) -0.0048(13) -0.0105(12)
C6 0.060(2) 0.0354(17) 0.0354(17) -0.0004(16) -0.0109(16) -0.0161(15)
C7 0.037(3) 0.083(5) 0.052(5) -0.005(4) 0.004(4) -0.028(3)
C8 0.090(4) 0.099(4) 0.071(3) -0.034(3) 0.022(3) -0.022(3)
C7' 0.049(4) 0.077(6) 0.033(4) -0.016(4) -0.010(3) -0.009(4)
C8' 0.090(4) 0.099(4) 0.071(3) -0.034(3) 0.022(3) -0.022(3)
C9 0.059(5) 0.038(4) 0.045(4) 0.005(4) -0.005(4) -0.004(4)
C10 0.108(4) 0.101(4) 0.105(5) -0.008(4) -0.007(4) -0.060(3)
C9' 0.022(3) 0.057(4) 0.050(4) -0.006(4) 0.001(3) -0.008(3)
C10' 0.108(4) 0.101(4) 0.105(5) -0.008(4) -0.007(4) -0.060(3)

loop_
_atom_type_symbol
_atom_type_description
_atom_type_scat_dispersion_real
_atom_type_scat_dispersion_imag
_atom_type_scat_source
C C 0.0033 0.0016 'International Tables Vol C Tables 4.2.6.8 and 6.1.1.4'
H H 0.0000 0.0000 'International Tables Vol C Tables 4.2.6.8 and 6.1.1.4'
N N 0.0061 0.0033 'International Tables Vol C Tables 4.2.6.8 and 6.1.1.4'
S S 0.1246 0.1234 'International Tables Vol C Tables 4.2.6.8 and 6.1.1.4'
Pd Pd -0.9988 1.0072 'International Tables Vol C Tables 4.2.6.8 and 6.1.1.4'

loop_
_geom_angle_atom_site_label_1
_geom_angle_atom_site_label_2
_geom_angle_atom_site_label_3
_geom_angle
_geom_angle_site_symmetry_1
_geom_angle_site_symmetry_3
_geom_angle_publ_flag
S2 Pd1 S7 87.88(3) . . ?
S2 Pd1 S6 175.17(3) . . ?
S7 Pd1 S6 90.43(3) . . ?
S2 Pd1 S1 90.06(4) . . ?
S7 Pd1 S1 176.33(4) . . ?
S6 Pd1 S1 91.38(3) . . ?
S2 Pd1 Pd1 96.48(3) . 2_656 ?
S7 Pd1 Pd1 96.05(3) . 2_656 ?
S6 Pd1 Pd1 88.19(3) . 2_656 ?
S1 Pd1 Pd1 87.20(3) . 2_656 ?
C1 S1 Pd1 101.30(12) . . ?
C2 S2 Pd1 101.09(11) . . ?
C1 S3 C3 97.14(17) . . ?
C3 S4 C2 97.71(17) . . ?
C4 S6 Pd1 100.35(11) . . ?
C5 S7 Pd1 101.57(12) . . ?
C4 S8 C6 97.50(18) . . ?
C6 S9 C5 98.28(18) . . ?
C7 N1 C7 180.0(3) 2_567 . ?
C7 N1 C9' 66.0(4) 2_567 2_567 ?
C7 N1 C9' 114.0(4) . 2_567 ?
C7 N1 C9' 114.0(4) 2_567 . ?
C7 N1 C9' 66.0(4) . . ?
C9' N1 C9' 180.0(6) 2_567 . ?
C7 N1 C9 67.3(4) 2_567 . ?
C7 N1 C9 112.7(4) . . ?
C9' N1 C9 110.4(2) 2_567 . ?
C9' N1 C9 69.6(2) . . ?
C7 N1 C9 112.7(4) 2_567 2_567 ?
C7 N1 C9 67.3(4) . 2_567 ?
C9' N1 C9 69.6(2) 2_567 2_567 ?
C9' N1 C9 110.4(2) . 2_567 ?
C9 N1 C9 180.000(2) . 2_567 ?
C7 N1 C7' 109.8(3) 2_567 . ?
C7 N1 C7' 70.2(3) . . ?
C9' N1 C7' 76.6(4) 2_567 . ?
C9' N1 C7' 103.4(4) . . ?
C9 N1 C7' 74.2(4) . . ?
C9 N1 C7' 105.8(4) 2_567 . ?
C7 N1 C7' 70.2(3) 2_567 2_567 ?
C7 N1 C7' 109.8(3) . 2_567 ?
C9' N1 C7' 103.4(4) 2_567 2_567 ?
C9' N1 C7' 76.6(4) . 2_567 ?
C9 N1 C7' 105.8(4) . 2_567 ?
C9 N1 C7' 74.2(4) 2_567 2_567 ?
C7' N1 C7' 180.000(3) . 2_567 ?
C2 C1 S1 122.2(3) . . ?
C2 C1 S3 116.4(2) . . ?
S1 C1 S3 121.40(18) . . ?
C1 C2 S2 125.3(3) . . ?
C1 C2 S4 115.2(3) . . ?
S2 C2 S4 119.4(2) . . ?
S5 C3 S4 123.5(2) . . ?
S5 C3 S3 123.0(2) . . ?
S4 C3 S3 113.5(2) . . ?
C5 C4 S6 124.4(3) . . ?
C5 C4 S8 115.6(3) . . ?
S6 C4 S8 119.96(19) . . ?
C4 C5 S7 123.1(3) . . ?
C4 C5 S9 115.4(3) . . ?
S7 C5 S9 121.41(19) . . ?
S10 C6 S9 124.0(3) . . ?
S10 C6 S8 122.8(2) . . ?
S9 C6 S8 113.2(2) . . ?
N1 C7 C8 112.4(4) . . ?
N1 C7' C9' 50.3(2) . 2_567 ?
N1 C9 C10 110.6(3) . . ?
N1 C9' C7' 53.0(3) . 2_567 ?

loop_
_geom_bond_atom_site_label_1
_geom_bond_atom_site_label_2
_geom_bond_distance
_geom_bond_site_symmetry_2
_geom_bond_publ_flag
Pd1 S2 2.2931(9) . ?
Pd1 S7 2.2975(10) . ?
Pd1 S6 2.3048(9) . ?
Pd1 S1 2.3051(10) . ?
Pd1 Pd1 3.1295(7) 2_656 ?
S1 C1 1.706(3) . ?
S2 C2 1.678(4) . ?
S3 C1 1.734(4) . ?
S3 C3 1.741(3) . ?
S4 C3 1.716(4) . ?
S4 C2 1.749(3) . ?
S5 C3 1.642(4) . ?
S6 C4 1.708(4) . ?
S7 C5 1.689(3) . ?
S8 C4 1.739(3) . ?
S8 C6 1.744(4) . ?
S9 C6 1.705(4) . ?
S9 C5 1.744(4) . ?
S10 C6 1.651(4) . ?
N1 C7 1.451(5) 2_567 ?
N1 C7 1.451(5) . ?
N1 C9' 1.501(6) 2_567 ?
N1 C9' 1.501(6) . ?
N1 C9 1.520(5) . ?
N1 C9 1.520(5) 2_567 ?
N1 C7' 1.558(5) . ?
N1 C7' 1.558(5) 2_567 ?
C1 C2 1.373(5) . ?
C4 C5 1.378(5) . ?
C7 C8 1.548(6) . ?
C7' C9' 1.897(9) 2_567 ?
C9 C10 1.533(5) . ?
C9' C7' 1.897(9) 2_567 ?
